data_7150528
loop_
_publ_author_name
'Evans, Amanda C.'
'Longbottom, Deborah A.'
'Matsuoka, Masato'
'Davies, John E.'
'Turner, Richard'
'Franckevi\<cius, Vilius'
'Ley, Steven V.'

_publ_section_title
;
 Highly diastereoselective desymmetrisation of cyclic meso-anhydrides
 and derivatisation for use in natural product synthesis
;
_journal_issue 4
_journal_name_full 'Organic &amp; Biomolecular Chemistry'
_journal_page_first 747
_journal_page_last 760
_journal_paper_doi 10.1039/b813494d
_journal_volume 7
_journal_year 2009
_chemical_formula_moiety 'C18 H23 N O5'
_chemical_formula_sum 'C18 H23 N O5'
_chemical_formula_weight 333.37
_chemical_name_systematic
;
?
;
_space_group_IT_number 4
_symmetry_cell_setting monoclinic
_symmetry_space_group_name_Hall 'P 2yb'
_symmetry_space_group_name_H-M 'P 1 21 1'
_atom_sites_solution_hydrogens geom
_atom_sites_solution_primary direct
_atom_sites_solution_secondary difmap
_audit_creation_method SHELXL-97
_cell_angle_alpha 90.00
_cell_angle_beta 100.974(2)
_cell_angle_gamma 90.00
_cell_formula_units_Z 2
_cell_length_a 7.6843(2)
_cell_length_b 10.9358(3)
_cell_length_c 10.2015(3)
_cell_measurement_reflns_used 3991
_cell_measurement_temperature 180(2)
_cell_measurement_theta_max 27.48
_cell_measurement_theta_min 1.00
_cell_volume 841.60(4)
_computing_cell_refinement 'HKL Scalepack (Otwinowski & Minor 1997)'
_computing_data_collection 'Collect (Nonius B.V. 1998)'
_computing_data_reduction
;
HKL Denzo and Scalepack (Otwinowski & Minor 1997)
;
_computing_publication_material 'SHELXL-97 (Sheldrick 1997)'
_computing_structure_refinement 'SHELXL-97 (Sheldrick 1997)'
_computing_structure_solution 'SIR-92 (Altomare et al. 1994)'
_diffrn_ambient_temperature 180(2)
_diffrn_measured_fraction_theta_full 0.990
_diffrn_measured_fraction_theta_max 0.990
_diffrn_measurement_device_type 'Nonius Kappa CCD'
_diffrn_measurement_method 'Thin slice \w and \f scans'
_diffrn_radiation_source 'fine-focus sealed tube'
_diffrn_radiation_type MoK\a
_diffrn_radiation_wavelength 0.71073
_diffrn_reflns_av_R_equivalents 0.0195
_diffrn_reflns_av_sigmaI/netI 0.0283
_diffrn_reflns_limit_h_max 9
_diffrn_reflns_limit_h_min -9
_diffrn_reflns_limit_k_max 12
_diffrn_reflns_limit_k_min -14
_diffrn_reflns_limit_l_max 13
_diffrn_reflns_limit_l_min -12
_diffrn_reflns_number 5141
_diffrn_reflns_theta_full 27.49
_diffrn_reflns_theta_max 27.49
_diffrn_reflns_theta_min 3.58
_exptl_absorpt_coefficient_mu 0.096
_exptl_absorpt_correction_T_max 0.968
_exptl_absorpt_correction_T_min 0.922
_exptl_absorpt_correction_type multi-scan
_exptl_absorpt_process_details
;
multi-scan from symmetry-related measurements
Sortav (Blessing 1995)
;
_exptl_crystal_colour colourless
_exptl_crystal_density_diffrn 1.316
_exptl_crystal_density_method 'not measured'
_exptl_crystal_F_000 356
_exptl_crystal_size_max 0.46
_exptl_crystal_size_mid 0.46
_exptl_crystal_size_min 0.42
_refine_diff_density_max 0.973
_refine_diff_density_min -0.971
_refine_diff_density_rms 0.357
_refine_ls_abs_structure_details 'Flack H D (1983), Acta Cryst. A39, 876-881'
_refine_ls_abs_structure_Flack -0.4(11)
_refine_ls_extinction_method none
_refine_ls_goodness_of_fit_ref 1.349
_refine_ls_hydrogen_treatment mixed
_refine_ls_matrix_type full
_refine_ls_number_parameters 220
_refine_ls_number_reflns 2004
_refine_ls_number_restraints 1
_refine_ls_restrained_S_all 1.348
_refine_ls_R_factor_all 0.0596
_refine_ls_R_factor_gt 0.0420
_refine_ls_shift/su_max 0.002
_refine_ls_shift/su_mean 0.001
_refine_ls_structure_factor_coef Fsqd
_refine_ls_weighting_details 'calc w=1/[\s^2^(Fo^2^)+(0.1001P)^2^+0.0000P] where P=(Fo^2^+2Fc^2^)/3'
_refine_ls_weighting_scheme calc
_refine_ls_wR_factor_gt 0.1141
_refine_ls_wR_factor_ref 0.1424
_reflns_number_gt 1954
_reflns_number_total 2004
_reflns_threshold_expression >2sigma(I)
_cod_data_source_file b813494d.txt
_cod_data_source_block sl0428
_cod_depositor_comments
;
The following automatic conversions were performed:
'_symmetry_cell_setting' value 'Monoclinic' changed to 'monoclinic'
according to '/home/saulius/struct/CIF-dictionaries/cif_core.dic'
dictionary named 'cif_core.dic' version 2.4.1 from 2010-06-29.

Automatic conversion script
Id: cif_fix_enum 1527 2010-12-29 10:47:43Z saulius 
;
_cod_original_sg_symbol_H-M P2(1)
_cod_database_code 7150528

loop_
_symmetry_equiv_pos_as_xyz
'x, y, z'
'-x, y+1/2, -z'

loop_
_atom_site_label
_atom_site_type_symbol
_atom_site_fract_x
_atom_site_fract_y
_atom_site_fract_z
_atom_site_U_iso_or_equiv
_atom_site_adp_type
_atom_site_occupancy
_atom_site_symmetry_multiplicity
_atom_site_calc_flag
_atom_site_refinement_flags
_atom_site_disorder_assembly
_atom_site_disorder_group
O1A O 0.0897(2) 0.51919(15) 0.60784(14) 0.0283(4) Uani 1 1 d . . .
O1 O 0.1498(2) 0.66687(16) 0.91612(15) 0.0314(4) Uani 1 1 d . . .
C1 C 0.1180(2) 0.5854(2) 0.83310(18) 0.0217(4) Uani 1 1 d . . .
O2 O -0.1719(2) 0.5175(2) 1.21343(16) 0.0420(5) Uani 1 1 d . . .
C2 C 0.0416(3) 0.46104(19) 0.85821(18) 0.0223(4) Uani 1 1 d . . .
H2 H -0.0567 0.4415 0.7818 0.027 Uiso 1 1 calc R . .
O3 O -0.4216(3) 0.5981(2) 1.09515(18) 0.0391(4) Uani 1 1 d . . .
C3 C 0.1850(3) 0.3629(2) 0.8653(3) 0.0343(5) Uani 1 1 d . . .
H3X H 0.2280 0.3611 0.7808 0.051 Uiso 1 1 calc R . .
H3Y H 0.1352 0.2829 0.8810 0.051 Uiso 1 1 calc R . .
H3Z H 0.2836 0.3819 0.9385 0.051 Uiso 1 1 calc R . .
C4 C -0.0337(2) 0.4622(2) 0.98682(19) 0.0244(4) Uani 1 1 d . . .
H4X H -0.0460 0.3768 1.0160 0.029 Uiso 1 1 calc R . .
H4Y H 0.0515 0.5040 1.0576 0.029 Uiso 1 1 calc R . .
C5 C -0.2134(2) 0.5258(2) 0.97160(18) 0.0236(4) Uani 1 1 d . . .
H5 H -0.2037 0.6078 0.9302 0.028 Uiso 1 1 calc R . .
C6 C -0.3607(3) 0.4539(3) 0.8815(3) 0.0424(7) Uani 1 1 d . . .
H6X H -0.4714 0.5007 0.8691 0.064 Uiso 1 1 calc R . .
H6Y H -0.3773 0.3751 0.9232 0.064 Uiso 1 1 calc R . .
H6Z H -0.3276 0.4399 0.7946 0.064 Uiso 1 1 calc R . .
C7 C -0.2628(3) 0.5449(2) 1.1071(2) 0.0272(4) Uani 1 1 d . . .
C8 C -0.4859(5) 0.6208(3) 1.2173(3) 0.0504(8) Uani 1 1 d . . .
H8X H -0.6093 0.6484 1.1957 0.076 Uiso 1 1 calc R . .
H8Y H -0.4129 0.6840 1.2693 0.076 Uiso 1 1 calc R . .
H8Z H -0.4789 0.5452 1.2697 0.076 Uiso 1 1 calc R . .
N1A N 0.1688(2) 0.60056(16) 0.71117(16) 0.0231(4) Uani 1 1 d . . .
C1A C -0.0436(3) 0.5940(2) 0.5266(2) 0.0317(5) Uani 1 1 d . . .
H1AA H -0.1462 0.6071 0.5708 0.038 Uiso 1 1 calc R . .
H1AB H -0.0856 0.5563 0.4381 0.038 Uiso 1 1 calc R . .
O2A O 0.2810(2) 0.80715(18) 0.41010(16) 0.0350(4) Uani 1 1 d . . .
C2A C 0.0532(3) 0.7134(2) 0.5139(2) 0.0267(4) Uani 1 1 d . . .
H2A H -0.0321 0.7833 0.4979 0.032 Uiso 1 1 calc R . .
C3A C 0.1621(3) 0.7064(3) 0.4047(2) 0.0322(5) Uani 1 1 d . . .
H3AA H 0.2307 0.6292 0.4142 0.039 Uiso 1 1 calc R . .
H3AB H 0.0815 0.7053 0.3166 0.039 Uiso 1 1 calc R . .
C4A C 0.4029(3) 0.8104(2) 0.5280(2) 0.0272(4) Uani 1 1 d . . .
C5A C 0.5683(3) 0.8614(2) 0.5237(3) 0.0332(5) Uani 1 1 d . . .
H5A H 0.5923 0.8946 0.4429 0.040 Uiso 1 1 calc R . .
C6A C 0.6974(3) 0.8630(2) 0.6395(3) 0.0343(5) Uani 1 1 d . . .
H6A H 0.8103 0.8979 0.6381 0.041 Uiso 1 1 calc R . .
C7A C 0.6618(3) 0.8136(2) 0.7574(3) 0.0355(5) Uani 1 1 d . . .
H7A H 0.7519 0.8120 0.8354 0.043 Uiso 1 1 calc R . .
C8A C 0.4953(3) 0.7669(2) 0.7611(2) 0.0303(5) Uani 1 1 d . . .
H8A H 0.4708 0.7359 0.8427 0.036 Uiso 1 1 calc R . .
C9A C 0.3626(3) 0.76479(19) 0.6462(2) 0.0243(4) Uani 1 1 d . . .
C10A C 0.1758(3) 0.72447(19) 0.65284(18) 0.0229(4) Uani 1 1 d . . .
H10A H 0.1229 0.7845 0.7080 0.027 Uiso 1 1 calc R . .

loop_
_atom_site_aniso_label
_atom_site_aniso_U_11
_atom_site_aniso_U_22
_atom_site_aniso_U_33
_atom_site_aniso_U_23
_atom_site_aniso_U_13
_atom_site_aniso_U_12
O1A 0.0388(8) 0.0239(7) 0.0234(7) -0.0056(6) 0.0092(6) -0.0026(7)
O1 0.0441(9) 0.0269(8) 0.0256(7) -0.0049(6) 0.0128(6) -0.0079(7)
C1 0.0214(8) 0.0225(9) 0.0216(8) 0.0021(7) 0.0049(6) 0.0005(7)
O2 0.0515(11) 0.0523(12) 0.0235(7) -0.0012(8) 0.0101(6) 0.0009(9)
C2 0.0218(9) 0.0216(9) 0.0240(9) 0.0023(7) 0.0056(6) 0.0003(7)
O3 0.0382(9) 0.0434(11) 0.0418(9) 0.0001(9) 0.0228(7) 0.0044(8)
C3 0.0331(11) 0.0263(11) 0.0469(13) 0.0072(10) 0.0164(10) 0.0086(9)
C4 0.0226(9) 0.0262(10) 0.0252(9) 0.0068(8) 0.0066(7) 0.0013(7)
C5 0.0222(8) 0.0264(10) 0.0224(8) 0.0008(8) 0.0052(6) -0.0007(7)
C6 0.0230(10) 0.0619(19) 0.0414(12) -0.0203(13) 0.0041(8) -0.0041(11)
C7 0.0309(10) 0.0243(10) 0.0286(10) -0.0014(8) 0.0108(7) -0.0070(8)
C8 0.0645(18) 0.0396(14) 0.0608(17) -0.0052(13) 0.0464(15) -0.0051(13)
N1A 0.0290(8) 0.0201(8) 0.0208(8) -0.0015(7) 0.0067(6) -0.0020(6)
C1A 0.0308(10) 0.0393(12) 0.0241(9) -0.0022(9) 0.0032(7) -0.0054(9)
O2A 0.0410(9) 0.0408(10) 0.0237(7) 0.0100(7) 0.0074(6) -0.0043(8)
C2A 0.0270(9) 0.0299(11) 0.0229(9) 0.0041(8) 0.0037(7) 0.0035(8)
C3A 0.0359(11) 0.0403(12) 0.0211(9) 0.0012(9) 0.0069(7) -0.0044(10)
C4A 0.0316(10) 0.0250(10) 0.0266(10) 0.0031(8) 0.0096(8) 0.0014(8)
C5A 0.0373(11) 0.0291(11) 0.0387(12) 0.0028(9) 0.0210(9) 0.0003(9)
C6A 0.0296(10) 0.0249(10) 0.0521(14) -0.0027(10) 0.0167(9) -0.0029(9)
C7A 0.0335(11) 0.0301(11) 0.0410(12) 0.0005(10) 0.0020(9) -0.0043(9)
C8A 0.0369(11) 0.0272(11) 0.0267(10) 0.0028(8) 0.0059(8) -0.0059(8)
C9A 0.0296(9) 0.0204(9) 0.0247(9) 0.0010(8) 0.0097(7) 0.0006(7)
C10A 0.0288(9) 0.0209(10) 0.0202(8) 0.0008(7) 0.0074(7) -0.0008(7)

loop_
_atom_type_symbol
_atom_type_description
_atom_type_scat_dispersion_real
_atom_type_scat_dispersion_imag
_atom_type_scat_source
C C 0.0033 0.0016 'International Tables Vol C Tables 4.2.6.8 and 6.1.1.4'
H H 0.0000 0.0000 'International Tables Vol C Tables 4.2.6.8 and 6.1.1.4'
N N 0.0061 0.0033 'International Tables Vol C Tables 4.2.6.8 and 6.1.1.4'
O O 0.0106 0.0060 'International Tables Vol C Tables 4.2.6.8 and 6.1.1.4'

loop_
_geom_angle_atom_site_label_1
_geom_angle_atom_site_label_2
_geom_angle_atom_site_label_3
_geom_angle
_geom_angle_site_symmetry_1
_geom_angle_site_symmetry_3
_geom_angle_publ_flag
N1A O1A C1A 103.12(16) . . ?
O1 C1 N1A 118.87(19) . . ?
O1 C1 C2 124.59(17) . . ?
N1A C1 C2 116.26(16) . . ?
C1 C2 C3 109.71(16) . . ?
C1 C2 C4 110.96(16) . . ?
C3 C2 C4 110.57(17) . . ?
C1 C2 H2 108.5 . . ?
C3 C2 H2 108.5 . . ?
C4 C2 H2 108.5 . . ?
C7 O3 C8 116.8(2) . . ?
C2 C3 H3X 109.5 . . ?
C2 C3 H3Y 109.5 . . ?
H3X C3 H3Y 109.5 . . ?
C2 C3 H3Z 109.5 . . ?
H3X C3 H3Z 109.5 . . ?
H3Y C3 H3Z 109.5 . . ?
C5 C4 C2 113.46(15) . . ?
C5 C4 H4X 108.9 . . ?
C2 C4 H4X 108.9 . . ?
C5 C4 H4Y 108.9 . . ?
C2 C4 H4Y 108.9 . . ?
H4X C4 H4Y 107.7 . . ?
C7 C5 C4 110.41(16) . . ?
C7 C5 C6 109.46(18) . . ?
C4 C5 C6 112.20(19) . . ?
C7 C5 H5 108.2 . . ?
C4 C5 H5 108.2 . . ?
C6 C5 H5 108.2 . . ?
C5 C6 H6X 109.5 . . ?
C5 C6 H6Y 109.5 . . ?
H6X C6 H6Y 109.5 . . ?
C5 C6 H6Z 109.5 . . ?
H6X C6 H6Z 109.5 . . ?
H6Y C6 H6Z 109.5 . . ?
O2 C7 O3 123.46(19) . . ?
O2 C7 C5 125.5(2) . . ?
O3 C7 C5 111.07(17) . . ?
O3 C8 H8X 109.5 . . ?
O3 C8 H8Y 109.5 . . ?
H8X C8 H8Y 109.5 . . ?
O3 C8 H8Z 109.5 . . ?
H8X C8 H8Z 109.5 . . ?
H8Y C8 H8Z 109.5 . . ?
C1 N1A O1A 115.92(15) . . ?
C1 N1A C10A 120.53(16) . . ?
O1A N1A C10A 108.46(14) . . ?
O1A C1A C2A 103.32(17) . . ?
O1A C1A H1AA 111.1 . . ?
C2A C1A H1AA 111.1 . . ?
O1A C1A H1AB 111.1 . . ?
C2A C1A H1AB 111.1 . . ?
H1AA C1A H1AB 109.1 . . ?
C4A O2A C3A 112.21(17) . . ?
C3A C2A C1A 111.5(2) . . ?
C3A C2A C10A 110.52(17) . . ?
C1A C2A C10A 102.21(16) . . ?
C3A C2A H2A 110.8 . . ?
C1A C2A H2A 110.8 . . ?
C10A C2A H2A 110.8 . . ?
O2A C3A C2A 111.8(2) . . ?
O2A C3A H3AA 109.2 . . ?
C2A C3A H3AA 109.2 . . ?
O2A C3A H3AB 109.2 . . ?
C2A C3A H3AB 109.2 . . ?
H3AA C3A H3AB 107.9 . . ?
O2A C4A C9A 121.3(2) . . ?
O2A C4A C5A 117.1(2) . . ?
C9A C4A C5A 121.6(2) . . ?
C6A C5A C4A 119.0(2) . . ?
C6A C5A H5A 120.5 . . ?
C4A C5A H5A 120.5 . . ?
C5A C6A C7A 120.2(2) . . ?
C5A C6A H6A 119.9 . . ?
C7A C6A H6A 119.9 . . ?
C8A C7A C6A 120.1(2) . . ?
C8A C7A H7A 120.0 . . ?
C6A C7A H7A 120.0 . . ?
C7A C8A C9A 120.8(2) . . ?
C7A C8A H8A 119.6 . . ?
C9A C8A H8A 119.6 . . ?
C4A C9A C8A 118.20(19) . . ?
C4A C9A C10A 120.76(18) . . ?
C8A C9A C10A 120.82(17) . . ?
N1A C10A C9A 113.00(17) . . ?
N1A C10A C2A 103.45(16) . . ?
C9A C10A C2A 113.46(16) . . ?
N1A C10A H10A 108.9 . . ?
C9A C10A H10A 108.9 . . ?
C2A C10A H10A 108.9 . . ?

loop_
_geom_bond_atom_site_label_1
_geom_bond_atom_site_label_2
_geom_bond_distance
_geom_bond_site_symmetry_2
_geom_bond_publ_flag
O1A N1A 1.424(2) . ?
O1A C1A 1.443(3) . ?
O1 C1 1.221(3) . ?
C1 N1A 1.383(2) . ?
C1 C2 1.522(3) . ?
O2 C7 1.211(3) . ?
C2 C3 1.530(3) . ?
C2 C4 1.531(3) . ?
C2 H2 1.0000 . ?
O3 C7 1.336(3) . ?
O3 C8 1.446(3) . ?
C3 H3X 0.9800 . ?
C3 H3Y 0.9800 . ?
C3 H3Z 0.9800 . ?
C4 C5 1.527(3) . ?
C4 H4X 0.9900 . ?
C4 H4Y 0.9900 . ?
C5 C7 1.517(3) . ?
C5 C6 1.532(3) . ?
C5 H5 1.0000 . ?
C6 H6X 0.9800 . ?
C6 H6Y 0.9800 . ?
C6 H6Z 0.9800 . ?
C8 H8X 0.9800 . ?
C8 H8Y 0.9800 . ?
C8 H8Z 0.9800 . ?
N1A C10A 1.485(3) . ?
C1A C2A 1.520(3) . ?
C1A H1AA 0.9900 . ?
C1A H1AB 0.9900 . ?
O2A C4A 1.377(3) . ?
O2A C3A 1.426(3) . ?
C2A C3A 1.517(3) . ?
C2A C10A 1.550(3) . ?
C2A H2A 1.0000 . ?
C3A H3AA 0.9900 . ?
C3A H3AB 0.9900 . ?
C4A C9A 1.393(3) . ?
C4A C5A 1.396(3) . ?
C5A C6A 1.390(4) . ?
C5A H5A 0.9500 . ?
C6A C7A 1.392(4) . ?
C6A H6A 0.9500 . ?
C7A C8A 1.386(3) . ?
C7A H7A 0.9500 . ?
C8A C9A 1.399(3) . ?
C8A H8A 0.9500 . ?
C9A C10A 1.515(3) . ?
C10A H10A 1.0000 . ?

loop_
_geom_torsion_atom_site_label_1
_geom_torsion_atom_site_label_2
_geom_torsion_atom_site_label_3
_geom_torsion_atom_site_label_4
_geom_torsion
_geom_torsion_site_symmetry_1
_geom_torsion_site_symmetry_2
_geom_torsion_site_symmetry_3
_geom_torsion_site_symmetry_4
_geom_torsion_publ_flag
O1 C1 C2 C3 -108.1(2) . . . . ?
N1A C1 C2 C3 65.7(2) . . . . ?
O1 C1 C2 C4 14.4(3) . . . . ?
N1A C1 C2 C4 -171.79(16) . . . . ?
C1 C2 C4 C5 76.8(2) . . . . ?
C3 C2 C4 C5 -161.27(19) . . . . ?
C2 C4 C5 C7 -169.18(17) . . . . ?
C2 C4 C5 C6 68.4(2) . . . . ?
C8 O3 C7 O2 -1.2(4) . . . . ?
C8 O3 C7 C5 179.5(2) . . . . ?
C4 C5 C7 O2 2.1(3) . . . . ?
C6 C5 C7 O2 126.0(3) . . . . ?
C4 C5 C7 O3 -178.67(17) . . . . ?
C6 C5 C7 O3 -54.7(3) . . . . ?
O1 C1 N1A O1A -164.43(19) . . . . ?
C2 C1 N1A O1A 21.4(2) . . . . ?
O1 C1 N1A C10A -30.4(3) . . . . ?
C2 C1 N1A C10A 155.44(17) . . . . ?
C1A O1A N1A C1 102.81(19) . . . . ?
C1A O1A N1A C10A -36.45(19) . . . . ?
N1A O1A C1A C2A 44.80(19) . . . . ?
O1A C1A C2A C3A 82.2(2) . . . . ?
O1A C1A C2A C10A -35.8(2) . . . . ?
C4A O2A C3A C2A 61.9(2) . . . . ?
C1A C2A C3A O2A -167.89(17) . . . . ?
C10A C2A C3A O2A -54.9(3) . . . . ?
C3A O2A C4A C9A -29.7(3) . . . . ?
C3A O2A C4A C5A 150.3(2) . . . . ?
O2A C4A C5A C6A -177.9(2) . . . . ?
C9A C4A C5A C6A 2.1(4) . . . . ?
C4A C5A C6A C7A 0.4(4) . . . . ?
C5A C6A C7A C8A -2.5(4) . . . . ?
C6A C7A C8A C9A 2.1(4) . . . . ?
O2A C4A C9A C8A 177.6(2) . . . . ?
C5A C4A C9A C8A -2.4(3) . . . . ?
O2A C4A C9A C10A -7.7(3) . . . . ?
C5A C4A C9A C10A 172.3(2) . . . . ?
C7A C8A C9A C4A 0.3(3) . . . . ?
C7A C8A C9A C10A -174.4(2) . . . . ?
C1 N1A C10A C9A 112.90(19) . . . . ?
O1A N1A C10A C9A -110.05(18) . . . . ?
C1 N1A C10A C2A -123.99(18) . . . . ?
O1A N1A C10A C2A 13.06(18) . . . . ?
C4A C9A C10A N1A 129.7(2) . . . . ?
C8A C9A C10A N1A -55.8(2) . . . . ?
C4A C9A C10A C2A 12.3(3) . . . . ?
C8A C9A C10A C2A -173.2(2) . . . . ?
C3A C2A C10A N1A -104.9(2) . . . . ?
C1A C2A C10A N1A 13.90(19) . . . . ?
C3A C2A C10A C9A 17.9(3) . . . . ?
C1A C2A C10A C9A 136.71(18) . . . . ?

loop_
_cod_related_entry_id
_cod_related_entry_database
_cod_related_entry_code
1 ChemSpider 30653356
